data_4087634
loop_
_publ_author_name
'Wang, Xinke'
'Brosmer, Jonathan L.'
'Thevenon, Arnaud'
'Diaconescu, Paula L.'

_publ_section_title
;
 Highly Active Yttrium Catalysts for the Ring-Opening Polymerization of
 \e-Caprolactone and \d-Valerolactone
;
_journal_issue 19
_journal_name_full Organometallics
_journal_page_first 4700
_journal_paper_doi 10.1021/acs.organomet.5b00442
_journal_volume 34
_journal_year 2015
_chemical_formula_sum 'C54 H73 Fe O3 S2 Y'
_chemical_formula_weight 979.00
_space_group_IT_number 14
_space_group_name_Hall '-P 2ybc'
_space_group_name_H-M_alt 'P 1 21/c 1'
_symmetry_cell_setting monoclinic
_symmetry_space_group_name_H-M 'P 1 21/c 1'
_atom_sites_solution_hydrogens geom
_atom_sites_solution_primary direct
_atom_sites_solution_secondary difmap
_audit_creation_method SHELXL-97
_cell_angle_alpha 90.00
_cell_angle_beta 95.561(4)
_cell_angle_gamma 90.00
_cell_formula_units_Z 4
_cell_length_a 10.523(4)
_cell_length_b 26.078(9)
_cell_length_c 20.629(7)
_cell_measurement_temperature 100(2)
_cell_volume 5634(3)
_computing_structure_refinement 'SHELXL-97 (Sheldrick, 1997)'
_computing_structure_solution 'SHELXS-97 (Sheldrick, 1990)'
_diffrn_ambient_temperature 100(2)
_diffrn_measured_fraction_theta_full 0.996
_diffrn_measured_fraction_theta_max 0.996
_diffrn_measurement_device_type 'Bruker APEX-II'
_diffrn_radiation_monochromator graphite
_diffrn_radiation_source 'fine-focus sealed tube'
_diffrn_radiation_type MoK\a
_diffrn_radiation_wavelength 0.71073
_diffrn_reflns_av_R_equivalents 0.0432
_diffrn_reflns_av_sigmaI/netI 0.0371
_diffrn_reflns_limit_h_max 12
_diffrn_reflns_limit_h_min -12
_diffrn_reflns_limit_k_max 30
_diffrn_reflns_limit_k_min -30
_diffrn_reflns_limit_l_max 24
_diffrn_reflns_limit_l_min -24
_diffrn_reflns_number 43461
_diffrn_reflns_theta_full 25.00
_diffrn_reflns_theta_max 25.00
_diffrn_reflns_theta_min 3.68
_exptl_absorpt_coefficient_mu 1.393
_exptl_absorpt_correction_T_max 0.9088
_exptl_absorpt_correction_T_min 0.7049
_exptl_absorpt_correction_type multi-scan
_exptl_absorpt_process_details 'Bruker AXS area detector scaling and absorption correction'
_exptl_crystal_density_diffrn 1.154
_exptl_crystal_density_method 'not measured'
_exptl_crystal_description block
_exptl_crystal_F_000 2072
_exptl_crystal_size_max 0.27
_exptl_crystal_size_mid 0.10
_exptl_crystal_size_min 0.07
_refine_diff_density_max 0.942
_refine_diff_density_min -0.789
_refine_diff_density_rms 0.109
_refine_ls_extinction_method none
_refine_ls_goodness_of_fit_ref 1.079
_refine_ls_hydrogen_treatment constr
_refine_ls_matrix_type full
_refine_ls_number_parameters 538
_refine_ls_number_reflns 9899
_refine_ls_number_restraints 0
_refine_ls_restrained_S_all 1.079
_refine_ls_R_factor_all 0.0700
_refine_ls_R_factor_gt 0.0603
_refine_ls_shift/su_max 0.001
_refine_ls_shift/su_mean 0.000
_refine_ls_structure_factor_coef Fsqd
_refine_ls_weighting_details 'calc w=1/[\s^2^(Fo^2^)+(0.0811P)^2^+18.1586P] where P=(Fo^2^+2Fc^2^)/3'
_refine_ls_weighting_scheme calc
_refine_ls_wR_factor_gt 0.1548
_refine_ls_wR_factor_ref 0.1606
_reflns_number_gt 8317
_reflns_number_total 9899
_reflns_threshold_expression >2sigma(I)
_cod_data_source_file om5b00442_si_002.cif
_cod_data_source_block pld1357sm
_cod_original_sg_symbol_H-M P21/c
_cod_database_code 4087634

loop_
_symmetry_equiv_pos_as_xyz
'x, y, z'
'-x, y+1/2, -z+1/2'
'-x, -y, -z'
'x, -y-1/2, z-1/2'

loop_
_atom_site_label
_atom_site_type_symbol
_atom_site_fract_x
_atom_site_fract_y
_atom_site_fract_z
_atom_site_U_iso_or_equiv
_atom_site_adp_type
_atom_site_occupancy
_atom_site_symmetry_multiplicity
_atom_site_calc_flag
_atom_site_refinement_flags
Y Y 0.82608(4) 0.661067(14) 0.469195(19) 0.01315(12) Uani 1 1 d .
Fe Fe 0.50373(5) 0.55310(2) 0.36922(3) 0.01615(16) Uani 1 1 d .
S1 S 0.79470(9) 0.54978(4) 0.44418(5) 0.01315(12) Uani 1 1 d .
S2 S 0.57326(9) 0.67113(4) 0.40412(5) 0.01315(12) Uani 1 1 d .
O1 O 0.9477(3) 0.64454(10) 0.39879(13) 0.0155(6) Uani 1 1 d .
O2 O 0.7708(3) 0.73759(10) 0.46963(15) 0.0198(7) Uani 1 1 d .
O3 O 0.9076(3) 0.64896(11) 0.56275(13) 0.0148(6) Uani 1 1 d .
C1 C 0.9605(4) 0.64668(14) 0.62462(19) 0.0133(8) Uani 1 1 d .
C2 C 1.0952(4) 0.64863(14) 0.6379(2) 0.0146(8) Uani 1 1 d .
C3 C 1.1456(4) 0.64369(15) 0.7022(2) 0.0174(9) Uani 1 1 d .
H3 H 1.2357 0.6437 0.7120 0.021 Uiso 1 1 calc R
C4 C 1.0686(4) 0.63872(17) 0.7523(2) 0.0210(9) Uani 1 1 d .
H4 H 1.1057 0.6351 0.7960 0.025 Uiso 1 1 calc R
C5 C 0.9381(4) 0.63894(15) 0.7389(2) 0.0167(9) Uani 1 1 d .
H5 H 0.8860 0.6361 0.7739 0.020 Uiso 1 1 calc R
C6 C 0.8804(4) 0.64328(15) 0.6757(2) 0.0150(8) Uani 1 1 d .
C7 C 1.1830(4) 0.65624(16) 0.5833(2) 0.0199(9) Uani 1 1 d .
C8 C 1.1543(4) 0.70793(18) 0.5496(2) 0.0252(10) Uani 1 1 d .
H8A H 1.2121 0.7130 0.5157 0.038 Uiso 1 1 calc R
H8B H 1.1665 0.7356 0.5817 0.038 Uiso 1 1 calc R
H8C H 1.0657 0.7082 0.5298 0.038 Uiso 1 1 calc R
C9 C 1.1674(4) 0.61206(19) 0.5346(2) 0.0250(10) Uani 1 1 d .
H9A H 1.0788 0.6109 0.5150 0.038 Uiso 1 1 calc R
H9B H 1.1886 0.5797 0.5571 0.038 Uiso 1 1 calc R
H9C H 1.2246 0.6173 0.5005 0.038 Uiso 1 1 calc R
C10 C 1.3244(4) 0.65742(18) 0.6100(2) 0.0239(10) Uani 1 1 d .
H10A H 1.3775 0.6612 0.5738 0.036 Uiso 1 1 calc R
H10B H 1.3464 0.6254 0.6332 0.036 Uiso 1 1 calc R
H10C H 1.3395 0.6864 0.6400 0.036 Uiso 1 1 calc R
C11 C 0.7346(4) 0.64533(16) 0.6625(2) 0.0171(9) Uani 1 1 d .
C12 C 0.6850(4) 0.59995(18) 0.6193(2) 0.0246(10) Uani 1 1 d .
H12A H 0.5919 0.6022 0.6109 0.037 Uiso 1 1 calc R
H12B H 0.7082 0.5676 0.6417 0.037 Uiso 1 1 calc R
H12C H 0.7234 0.6012 0.5779 0.037 Uiso 1 1 calc R
C13 C 0.6937(4) 0.69714(18) 0.6309(2) 0.0225(10) Uani 1 1 d .
H13A H 0.7376 0.7022 0.5916 0.034 Uiso 1 1 calc R
H13B H 0.7165 0.7250 0.6619 0.034 Uiso 1 1 calc R
H13C H 0.6012 0.6971 0.6193 0.034 Uiso 1 1 calc R
C14 C 0.6671(4) 0.64173(18) 0.7252(2) 0.0234(10) Uani 1 1 d .
H14A H 0.5744 0.6430 0.7142 0.035 Uiso 1 1 calc R
H14B H 0.6936 0.6705 0.7539 0.035 Uiso 1 1 calc R
H14C H 0.6902 0.6094 0.7475 0.035 Uiso 1 1 calc R
C15 C 0.9767(4) 0.61670(15) 0.34753(19) 0.0139(8) Uani 1 1 d .
C16 C 1.0057(4) 0.64003(15) 0.2893(2) 0.0166(9) Uani 1 1 d .
C17 C 1.0337(4) 0.60818(16) 0.2386(2) 0.0195(9) Uani 1 1 d .
H17 H 1.0561 0.6237 0.1997 0.023 Uiso 1 1 calc R
C18 C 1.0310(4) 0.55490(15) 0.2415(2) 0.0160(9) Uani 1 1 d .
C19 C 0.9995(4) 0.53312(15) 0.2991(2) 0.0146(8) Uani 1 1 d .
H19 H 0.9947 0.4969 0.3025 0.018 Uiso 1 1 calc R
C20 C 0.9749(4) 0.56307(15) 0.3518(2) 0.0133(8) Uani 1 1 d .
C21 C 0.9511(4) 0.53698(15) 0.4144(2) 0.0153(8) Uani 1 1 d .
H21A H 1.0186 0.5477 0.4484 0.018 Uiso 1 1 calc R
H21B H 0.9596 0.4995 0.4083 0.018 Uiso 1 1 calc R
C22 C 1.0082(5) 0.69877(16) 0.2821(2) 0.0205(9) Uani 1 1 d .
C23 C 0.8764(5) 0.72137(17) 0.2914(2) 0.0239(10) Uani 1 1 d .
H23A H 0.8767 0.7583 0.2825 0.036 Uiso 1 1 calc R
H23B H 0.8569 0.7156 0.3364 0.036 Uiso 1 1 calc R
H23C H 0.8114 0.7047 0.2614 0.036 Uiso 1 1 calc R
C24 C 1.1122(4) 0.72085(16) 0.3312(2) 0.0234(10) Uani 1 1 d .
H24A H 1.1955 0.7074 0.3220 0.035 Uiso 1 1 calc R
H24B H 1.0952 0.7110 0.3753 0.035 Uiso 1 1 calc R
H24C H 1.1125 0.7583 0.3276 0.035 Uiso 1 1 calc R
C25 C 1.0395(6) 0.71513(18) 0.2138(2) 0.0353(13) Uani 1 1 d .
H25A H 0.9732 0.7023 0.1812 0.053 Uiso 1 1 calc R
H25B H 1.1224 0.7009 0.2052 0.053 Uiso 1 1 calc R
H25C H 1.0427 0.7526 0.2115 0.053 Uiso 1 1 calc R
C26 C 1.0607(5) 0.52086(16) 0.1847(2) 0.0229(10) Uani 1 1 d .
C27 C 0.9425(5) 0.4886(2) 0.1630(3) 0.0369(13) Uani 1 1 d .
H27A H 0.8719 0.5113 0.1473 0.055 Uiso 1 1 calc R
H27B H 0.9181 0.4685 0.1999 0.055 Uiso 1 1 calc R
H27C H 0.9620 0.4655 0.1279 0.055 Uiso 1 1 calc R
C28 C 1.1727(5) 0.48535(18) 0.2070(2) 0.0267(10) Uani 1 1 d .
H28A H 1.1908 0.4629 0.1710 0.040 Uiso 1 1 calc R
H28B H 1.1504 0.4645 0.2438 0.040 Uiso 1 1 calc R
H28C H 1.2484 0.5060 0.2206 0.040 Uiso 1 1 calc R
C29 C 1.0979(6) 0.55142(19) 0.1266(2) 0.0405(14) Uani 1 1 d .
H29A H 1.1177 0.5278 0.0920 0.061 Uiso 1 1 calc R
H29B H 1.1731 0.5724 0.1399 0.061 Uiso 1 1 calc R
H29C H 1.0268 0.5737 0.1103 0.061 Uiso 1 1 calc R
C30 C 0.6972(4) 0.77918(16) 0.4558(2) 0.0194(9) Uani 1 1 d .
C31 C 0.7476(4) 0.82895(16) 0.4547(2) 0.0161(9) Uani 1 1 d .
C32 C 0.6626(4) 0.86886(16) 0.4375(2) 0.0187(9) Uani 1 1 d .
H32 H 0.6960 0.9026 0.4362 0.022 Uiso 1 1 calc R
C33 C 0.5319(4) 0.86225(17) 0.4222(2) 0.0235(10) Uani 1 1 d .
C34 C 0.4851(5) 0.81318(18) 0.4270(3) 0.0319(12) Uani 1 1 d .
H34 H 0.3960 0.8074 0.4181 0.038 Uiso 1 1 calc R
C35 C 0.5643(4) 0.77224(17) 0.4444(2) 0.0263(10) Uani 1 1 d .
C36 C 0.5077(5) 0.72004(17) 0.4549(3) 0.0277(11) Uani 1 1 d .
H36A H 0.4139 0.7216 0.4446 0.033 Uiso 1 1 calc R
H36B H 0.5253 0.7103 0.5013 0.033 Uiso 1 1 calc R
C37 C 0.8897(4) 0.83959(15) 0.4741(2) 0.0163(9) Uani 1 1 d .
C38 C 0.9730(4) 0.81112(18) 0.4283(2) 0.0225(10) Uani 1 1 d .
H38A H 0.9502 0.8225 0.3834 0.034 Uiso 1 1 calc R
H38B H 0.9585 0.7741 0.4314 0.034 Uiso 1 1 calc R
H38C H 1.0632 0.8187 0.4410 0.034 Uiso 1 1 calc R
C39 C 0.9249(4) 0.82189(17) 0.5444(2) 0.0206(9) Uani 1 1 d .
H39A H 0.9069 0.7852 0.5479 0.031 Uiso 1 1 calc R
H39B H 0.8744 0.8411 0.5736 0.031 Uiso 1 1 calc R
H39C H 1.0160 0.8281 0.5565 0.031 Uiso 1 1 calc R
C40 C 0.9226(5) 0.89666(16) 0.4702(2) 0.0252(10) Uani 1 1 d .
H40A H 0.9041 0.9086 0.4253 0.038 Uiso 1 1 calc R
H40B H 1.0134 0.9017 0.4841 0.038 Uiso 1 1 calc R
H40C H 0.8713 0.9162 0.4988 0.038 Uiso 1 1 calc R
C41 C 0.4417(6) 0.9071(2) 0.4020(4) 0.0555(9) Uani 1 1 d .
C42 C 0.5116(6) 0.9588(2) 0.4042(4) 0.0555(9) Uani 1 1 d .
H42A H 0.5758 0.9585 0.3728 0.083 Uiso 1 1 calc R
H42B H 0.5537 0.9645 0.4481 0.083 Uiso 1 1 calc R
H42C H 0.4500 0.9863 0.3931 0.083 Uiso 1 1 calc R
C43 C 0.3341(6) 0.9095(3) 0.4438(3) 0.0555(9) Uani 1 1 d .
H43A H 0.2832 0.9403 0.4330 0.083 Uiso 1 1 calc R
H43B H 0.3681 0.9107 0.4897 0.083 Uiso 1 1 calc R
H43C H 0.2802 0.8790 0.4361 0.083 Uiso 1 1 calc R
C44 C 0.3917(6) 0.9000(2) 0.3314(3) 0.0555(9) Uani 1 1 d .
H44A H 0.4628 0.9017 0.3042 0.083 Uiso 1 1 calc R
H44B H 0.3300 0.9271 0.3185 0.083 Uiso 1 1 calc R
H44C H 0.3498 0.8665 0.3258 0.083 Uiso 1 1 calc R
C45 C 0.6897(4) 0.53413(17) 0.3758(2) 0.0184(9) Uani 1 1 d .
C46 C 0.6128(4) 0.48877(17) 0.3703(2) 0.0237(10) Uani 1 1 d .
H46 H 0.6139 0.4603 0.4027 0.028 Uiso 1 1 calc R
C47 C 0.5354(4) 0.4915(2) 0.3103(2) 0.0303(11) Uani 1 1 d .
H47 H 0.4702 0.4656 0.2934 0.036 Uiso 1 1 calc R
C48 C 0.5641(5) 0.5374(2) 0.2793(2) 0.0335(12) Uani 1 1 d .
H48 H 0.5221 0.5498 0.2366 0.040 Uiso 1 1 calc R
C49 C 0.6595(4) 0.5643(2) 0.3196(2) 0.0251(10) Uani 1 1 d .
H49 H 0.6984 0.5980 0.3098 0.030 Uiso 1 1 calc R
C50 C 0.4648(4) 0.62008(16) 0.4095(2) 0.0238(10) Uani 1 1 d .
C51 C 0.4688(4) 0.58032(17) 0.4575(2) 0.0222(10) Uani 1 1 d .
H51 H 0.5278 0.5785 0.4985 0.027 Uiso 1 1 calc R
C52 C 0.3733(4) 0.54396(18) 0.4363(2) 0.0247(10) Uani 1 1 d .
H52 H 0.3553 0.5113 0.4591 0.030 Uiso 1 1 calc R
C53 C 0.3109(4) 0.56095(18) 0.3769(3) 0.0268(11) Uani 1 1 d .
H53 H 0.2413 0.5422 0.3501 0.032 Uiso 1 1 calc R
C54 C 0.3665(4) 0.60806(18) 0.3598(3) 0.0299(11) Uani 1 1 d .
H54 H 0.3413 0.6289 0.3199 0.036 Uiso 1 1 calc R

loop_
_atom_site_aniso_label
_atom_site_aniso_U_11
_atom_site_aniso_U_22
_atom_site_aniso_U_33
_atom_site_aniso_U_23
_atom_site_aniso_U_13
_atom_site_aniso_U_12
Y 0.01346(19) 0.01189(18) 0.0140(2) 0.00034(13) 0.00081(13) 0.00026(13)
Fe 0.0114(3) 0.0193(3) 0.0177(3) -0.0013(2) 0.0008(2) -0.0029(2)
S1 0.01346(19) 0.01189(18) 0.0140(2) 0.00034(13) 0.00081(13) 0.00026(13)
S2 0.01346(19) 0.01189(18) 0.0140(2) 0.00034(13) 0.00081(13) 0.00026(13)
O1 0.0192(15) 0.0144(14) 0.0137(15) -0.0011(11) 0.0053(12) -0.0006(12)
O2 0.0173(15) 0.0107(14) 0.0306(17) 0.0015(12) -0.0017(13) 0.0019(12)
O3 0.0136(14) 0.0195(14) 0.0109(14) 0.0013(11) -0.0013(11) 0.0014(12)
C1 0.015(2) 0.0099(18) 0.015(2) -0.0025(15) -0.0013(16) 0.0008(16)
C2 0.017(2) 0.0077(18) 0.019(2) -0.0024(16) 0.0015(17) 0.0027(16)
C3 0.013(2) 0.015(2) 0.023(2) -0.0010(17) -0.0049(17) 0.0003(16)
C4 0.027(2) 0.022(2) 0.013(2) 0.0012(17) -0.0048(18) -0.0025(19)
C5 0.022(2) 0.015(2) 0.014(2) -0.0018(16) 0.0036(17) -0.0022(17)
C6 0.017(2) 0.0115(19) 0.016(2) 0.0002(16) -0.0016(17) -0.0017(16)
C7 0.017(2) 0.021(2) 0.022(2) 0.0017(18) 0.0033(18) 0.0035(17)
C8 0.017(2) 0.029(2) 0.031(3) 0.009(2) 0.0090(19) 0.0023(19)
C9 0.017(2) 0.036(3) 0.022(2) -0.009(2) 0.0011(18) 0.009(2)
C10 0.014(2) 0.030(2) 0.027(3) 0.001(2) 0.0024(19) 0.0008(18)
C11 0.013(2) 0.021(2) 0.018(2) -0.0027(17) 0.0039(17) 0.0010(17)
C12 0.016(2) 0.033(3) 0.025(2) -0.004(2) 0.0045(18) -0.0073(19)
C13 0.017(2) 0.031(2) 0.020(2) 0.0024(19) 0.0036(18) 0.0057(19)
C14 0.019(2) 0.032(2) 0.020(2) -0.0013(19) 0.0044(18) 0.0003(19)
C15 0.012(2) 0.0140(19) 0.015(2) -0.0016(16) -0.0021(16) 0.0004(16)
C16 0.021(2) 0.013(2) 0.016(2) 0.0017(16) 0.0012(17) -0.0013(17)
C17 0.025(2) 0.020(2) 0.013(2) 0.0017(17) -0.0015(17) 0.0033(18)
C18 0.017(2) 0.016(2) 0.014(2) -0.0050(16) -0.0011(16) 0.0037(17)
C19 0.011(2) 0.0118(19) 0.020(2) 0.0001(16) -0.0021(16) 0.0003(16)
C20 0.0070(18) 0.0150(19) 0.018(2) 0.0020(16) 0.0005(15) 0.0007(15)
C21 0.012(2) 0.0151(19) 0.018(2) 0.0013(17) 0.0013(16) 0.0018(16)
C22 0.035(3) 0.013(2) 0.014(2) 0.0017(16) 0.0059(19) -0.0011(18)
C23 0.034(3) 0.017(2) 0.019(2) 0.0022(18) -0.0024(19) 0.0057(19)
C24 0.028(2) 0.015(2) 0.029(3) -0.0023(18) 0.014(2) -0.0037(18)
C25 0.071(4) 0.016(2) 0.022(3) 0.0007(19) 0.018(3) -0.001(2)
C26 0.031(3) 0.018(2) 0.020(2) -0.0036(18) 0.0006(19) 0.0059(19)
C27 0.037(3) 0.037(3) 0.036(3) -0.022(2) -0.005(2) 0.002(2)
C28 0.033(3) 0.023(2) 0.024(2) -0.0070(19) 0.005(2) 0.009(2)
C29 0.079(4) 0.026(3) 0.018(3) -0.002(2) 0.012(3) 0.015(3)
C30 0.020(2) 0.014(2) 0.024(2) 0.0007(17) -0.0002(18) 0.0030(17)
C31 0.020(2) 0.017(2) 0.012(2) 0.0007(16) 0.0002(17) 0.0016(17)
C32 0.025(2) 0.013(2) 0.018(2) -0.0004(17) 0.0012(18) 0.0018(17)
C33 0.026(2) 0.017(2) 0.026(2) 0.0007(19) -0.0031(19) 0.0051(19)
C34 0.019(2) 0.025(2) 0.050(3) -0.005(2) -0.004(2) 0.002(2)
C35 0.023(2) 0.018(2) 0.037(3) -0.002(2) -0.001(2) 0.0016(19)
C36 0.022(2) 0.021(2) 0.040(3) -0.004(2) 0.005(2) 0.0037(19)
C37 0.019(2) 0.014(2) 0.016(2) 0.0009(16) -0.0012(17) -0.0032(17)
C38 0.020(2) 0.027(2) 0.021(2) 0.0016(19) 0.0041(18) -0.0039(19)
C39 0.024(2) 0.019(2) 0.017(2) -0.0004(18) -0.0053(18) 0.0022(18)
C40 0.026(2) 0.017(2) 0.031(3) 0.0064(19) -0.006(2) -0.0049(19)
C41 0.0508(19) 0.0453(17) 0.069(2) 0.0114(16) 0.0010(16) 0.0263(15)
C42 0.0508(19) 0.0453(17) 0.069(2) 0.0114(16) 0.0010(16) 0.0263(15)
C43 0.0508(19) 0.0453(17) 0.069(2) 0.0114(16) 0.0010(16) 0.0263(15)
C44 0.0508(19) 0.0453(17) 0.069(2) 0.0114(16) 0.0010(16) 0.0263(15)
C45 0.012(2) 0.023(2) 0.021(2) -0.0078(18) 0.0034(17) -0.0020(17)
C46 0.015(2) 0.023(2) 0.033(3) -0.013(2) 0.0065(19) -0.0022(18)
C47 0.020(2) 0.042(3) 0.031(3) -0.021(2) 0.009(2) -0.008(2)
C48 0.023(3) 0.061(4) 0.017(2) -0.008(2) 0.0033(19) -0.003(2)
C49 0.018(2) 0.042(3) 0.016(2) 0.002(2) 0.0058(18) -0.005(2)
C50 0.012(2) 0.014(2) 0.045(3) -0.008(2) -0.0017(19) -0.0007(17)
C51 0.017(2) 0.025(2) 0.025(2) -0.0116(19) 0.0059(18) 0.0019(18)
C52 0.021(2) 0.024(2) 0.032(3) -0.009(2) 0.014(2) -0.0044(19)
C53 0.009(2) 0.027(2) 0.044(3) -0.013(2) 0.001(2) -0.0015(18)
C54 0.019(2) 0.025(2) 0.044(3) 0.001(2) -0.007(2) 0.0044(19)

loop_
_atom_type_symbol
_atom_type_description
_atom_type_scat_dispersion_real
_atom_type_scat_dispersion_imag
_atom_type_scat_source
C C 0.0033 0.0016 'International Tables Vol C Tables 4.2.6.8 and 6.1.1.4'
H H 0.0000 0.0000 'International Tables Vol C Tables 4.2.6.8 and 6.1.1.4'
O O 0.0106 0.0060 'International Tables Vol C Tables 4.2.6.8 and 6.1.1.4'
S S 0.1246 0.1234 'International Tables Vol C Tables 4.2.6.8 and 6.1.1.4'
Fe Fe 0.3463 0.8444 'International Tables Vol C Tables 4.2.6.8 and 6.1.1.4'
Y Y -2.7962 3.5667 'International Tables Vol C Tables 4.2.6.8 and 6.1.1.4'

loop_
_geom_angle_atom_site_label_1
_geom_angle_atom_site_label_2
_geom_angle_atom_site_label_3
_geom_angle
O3 Y O1 113.32(11)
O3 Y O2 103.55(12)
O1 Y O2 113.25(12)
O3 Y S2 137.27(8)
O1 Y S2 107.35(9)
O2 Y S2 70.59(8)
O3 Y S1 92.43(8)
O1 Y S1 74.92(8)
O2 Y S1 156.25(9)
S2 Y S1 85.73(3)
C50 Fe C45 115.15(17)
C50 Fe C51 41.8(2)
C45 Fe C51 106.62(18)
C50 Fe C54 41.29(19)
C45 Fe C54 149.19(19)
C51 Fe C54 69.4(2)
C50 Fe C46 149.04(19)
C45 Fe C46 41.48(17)
C51 Fe C46 115.61(19)
C54 Fe C46 168.44(19)
C50 Fe C49 107.0(2)
C45 Fe C49 40.84(19)
C51 Fe C49 128.93(19)
C54 Fe C49 116.8(2)
C46 Fe C49 69.0(2)
C50 Fe C52 69.10(19)
C45 Fe C52 129.42(19)
C51 Fe C52 40.74(18)
C54 Fe C52 68.3(2)
C46 Fe C52 108.09(19)
C49 Fe C52 167.94(19)
C50 Fe C48 130.0(2)
C45 Fe C48 68.25(19)
C51 Fe C48 168.6(2)
C54 Fe C48 109.4(2)
C46 Fe C48 67.8(2)
C49 Fe C48 40.71(19)
C52 Fe C48 150.2(2)
C50 Fe C47 168.6(2)
C45 Fe C47 68.68(18)
C51 Fe C47 149.2(2)
C54 Fe C47 130.4(2)
C46 Fe C47 40.5(2)
C49 Fe C47 68.4(2)
C52 Fe C47 117.59(19)
C48 Fe C47 39.9(2)
C50 Fe C53 68.75(18)
C45 Fe C53 168.1(2)
C51 Fe C53 68.25(19)
C54 Fe C53 40.59(19)
C46 Fe C53 129.84(18)
C49 Fe C53 150.6(2)
C52 Fe C53 39.9(2)
C48 Fe C53 118.7(2)
C47 Fe C53 109.83(18)
C45 S1 C21 101.7(2)
C45 S1 Y 114.79(15)
C21 S1 Y 98.49(13)
C50 S2 C36 102.0(2)
C50 S2 Y 118.47(16)
C36 S2 Y 100.36(16)
C15 O1 Y 150.2(3)
C30 O2 Y 158.0(3)
C1 O3 Y 173.7(3)
O3 C1 C6 119.2(4)
O3 C1 C2 119.8(4)
C6 C1 C2 121.0(4)
C3 C2 C1 117.6(4)
C3 C2 C7 120.8(4)
C1 C2 C7 121.6(4)
C4 C3 C2 121.9(4)
C4 C3 H3 119.1
C2 C3 H3 119.1
C5 C4 C3 119.8(4)
C5 C4 H4 120.1
C3 C4 H4 120.1
C4 C5 C6 121.8(4)
C4 C5 H5 119.1
C6 C5 H5 119.1
C5 C6 C1 117.8(4)
C5 C6 C11 120.6(4)
C1 C6 C11 121.6(4)
C9 C7 C8 111.1(4)
C9 C7 C10 106.9(4)
C8 C7 C10 106.7(4)
C9 C7 C2 110.5(4)
C8 C7 C2 109.9(3)
C10 C7 C2 111.7(4)
C7 C8 H8A 109.5
C7 C8 H8B 109.5
H8A C8 H8B 109.5
C7 C8 H8C 109.5
H8A C8 H8C 109.5
H8B C8 H8C 109.5
C7 C9 H9A 109.5
C7 C9 H9B 109.5
H9A C9 H9B 109.5
C7 C9 H9C 109.5
H9A C9 H9C 109.5
H9B C9 H9C 109.5
C7 C10 H10A 109.5
C7 C10 H10B 109.5
H10A C10 H10B 109.5
C7 C10 H10C 109.5
H10A C10 H10C 109.5
H10B C10 H10C 109.5
C6 C11 C14 112.6(4)
C6 C11 C12 110.7(3)
C14 C11 C12 106.3(4)
C6 C11 C13 109.8(3)
C14 C11 C13 106.0(3)
C12 C11 C13 111.4(4)
C11 C12 H12A 109.5
C11 C12 H12B 109.5
H12A C12 H12B 109.5
C11 C12 H12C 109.5
H12A C12 H12C 109.5
H12B C12 H12C 109.5
C11 C13 H13A 109.5
C11 C13 H13B 109.5
H13A C13 H13B 109.5
C11 C13 H13C 109.5
H13A C13 H13C 109.5
H13B C13 H13C 109.5
C11 C14 H14A 109.5
C11 C14 H14B 109.5
H14A C14 H14B 109.5
C11 C14 H14C 109.5
H14A C14 H14C 109.5
H14B C14 H14C 109.5
O1 C15 C20 119.0(4)
O1 C15 C16 121.6(4)
C20 C15 C16 119.4(4)
C17 C16 C15 117.6(4)
C17 C16 C22 121.1(4)
C15 C16 C22 121.3(4)
C16 C17 C18 124.0(4)
C16 C17 H17 118.0
C18 C17 H17 118.0
C19 C18 C17 116.9(4)
C19 C18 C26 120.2(4)
C17 C18 C26 122.8(4)
C20 C19 C18 121.4(4)
C20 C19 H19 119.3
C18 C19 H19 119.3
C19 C20 C15 120.6(4)
C19 C20 C21 118.6(4)
C15 C20 C21 120.7(4)
C20 C21 S1 115.7(3)
C20 C21 H21A 108.4
S1 C21 H21A 108.4
C20 C21 H21B 108.4
S1 C21 H21B 108.4
H21A C21 H21B 107.4
C24 C22 C23 111.7(4)
C24 C22 C25 107.4(4)
C23 C22 C25 106.5(4)
C24 C22 C16 109.2(4)
C23 C22 C16 110.2(4)
C25 C22 C16 111.8(3)
C22 C23 H23A 109.5
C22 C23 H23B 109.5
H23A C23 H23B 109.5
C22 C23 H23C 109.5
H23A C23 H23C 109.5
H23B C23 H23C 109.5
C22 C24 H24A 109.5
C22 C24 H24B 109.5
H24A C24 H24B 109.5
C22 C24 H24C 109.5
H24A C24 H24C 109.5
H24B C24 H24C 109.5
C22 C25 H25A 109.5
C22 C25 H25B 109.5
H25A C25 H25B 109.5
C22 C25 H25C 109.5
H25A C25 H25C 109.5
H25B C25 H25C 109.5
C29 C26 C18 112.8(4)
C29 C26 C27 108.7(4)
C18 C26 C27 108.9(4)
C29 C26 C28 107.7(4)
C18 C26 C28 109.2(4)
C27 C26 C28 109.6(4)
C26 C27 H27A 109.5
C26 C27 H27B 109.5
H27A C27 H27B 109.5
C26 C27 H27C 109.5
H27A C27 H27C 109.5
H27B C27 H27C 109.5
C26 C28 H28A 109.5
C26 C28 H28B 109.5
H28A C28 H28B 109.5
C26 C28 H28C 109.5
H28A C28 H28C 109.5
H28B C28 H28C 109.5
C26 C29 H29A 109.5
C26 C29 H29B 109.5
H29A C29 H29B 109.5
C26 C29 H29C 109.5
H29A C29 H29C 109.5
H29B C29 H29C 109.5
O2 C30 C31 122.6(4)
O2 C30 C35 118.3(4)
C31 C30 C35 119.1(4)
C32 C31 C30 117.4(4)
C32 C31 C37 121.0(4)
C30 C31 C37 121.5(4)
C33 C32 C31 124.1(4)
C33 C32 H32 118.0
C31 C32 H32 118.0
C34 C33 C32 116.8(4)
C34 C33 C41 120.7(5)
C32 C33 C41 122.6(5)
C33 C34 C35 121.8(5)
C33 C34 H34 119.1
C35 C34 H34 119.1
C34 C35 C30 120.6(4)
C34 C35 C36 119.9(4)
C30 C35 C36 119.4(4)
C35 C36 S2 111.7(3)
C35 C36 H36A 109.3
S2 C36 H36A 109.3
C35 C36 H36B 109.3
S2 C36 H36B 109.3
H36A C36 H36B 107.9
C40 C37 C39 107.8(3)
C40 C37 C31 112.4(3)
C39 C37 C31 109.4(3)
C40 C37 C38 107.0(4)
C39 C37 C38 109.6(4)
C31 C37 C38 110.6(3)
C37 C38 H38A 109.5
C37 C38 H38B 109.5
H38A C38 H38B 109.5
C37 C38 H38C 109.5
H38A C38 H38C 109.5
H38B C38 H38C 109.5
C37 C39 H39A 109.5
C37 C39 H39B 109.5
H39A C39 H39B 109.5
C37 C39 H39C 109.5
H39A C39 H39C 109.5
H39B C39 H39C 109.5
C37 C40 H40A 109.5
C37 C40 H40B 109.5
H40A C40 H40B 109.5
C37 C40 H40C 109.5
H40A C40 H40C 109.5
H40B C40 H40C 109.5
C43 C41 C44 110.5(6)
C43 C41 C42 109.6(6)
C44 C41 C42 104.8(6)
C43 C41 C33 111.1(5)
C44 C41 C33 108.4(5)
C42 C41 C33 112.2(5)
C41 C42 H42A 109.5
C41 C42 H42B 109.5
H42A C42 H42B 109.5
C41 C42 H42C 109.5
H42A C42 H42C 109.5
H42B C42 H42C 109.5
C41 C43 H43A 109.5
C41 C43 H43B 109.5
H43A C43 H43B 109.5
C41 C43 H43C 109.5
H43A C43 H43C 109.5
H43B C43 H43C 109.5
C41 C44 H44A 109.5
C41 C44 H44B 109.5
H44A C44 H44B 109.5
C41 C44 H44C 109.5
H44A C44 H44C 109.5
H44B C44 H44C 109.5
C49 C45 C46 108.3(4)
C49 C45 S1 127.2(3)
C46 C45 S1 124.4(4)
C49 C45 Fe 70.6(3)
C46 C45 Fe 70.1(2)
S1 C45 Fe 122.1(2)
C47 C46 C45 107.6(4)
C47 C46 Fe 70.9(3)
C45 C46 Fe 68.4(2)
C47 C46 H46 126.2
C45 C46 H46 126.2
Fe C46 H46 126.2
C48 C47 C46 108.1(4)
C48 C47 Fe 70.0(3)
C46 C47 Fe 68.7(3)
C48 C47 H47 126.0
C46 C47 H47 126.0
Fe C47 H47 126.0
C47 C48 C49 108.9(4)
C47 C48 Fe 70.1(3)
C49 C48 Fe 68.7(3)
C47 C48 H48 125.6
C49 C48 H48 125.6
Fe C48 H48 125.6
C45 C49 C48 107.2(4)
C45 C49 Fe 68.6(2)
C48 C49 Fe 70.5(3)
C45 C49 H49 126.4
C48 C49 H49 126.4
Fe C49 H49 126.4
C54 C50 C51 108.0(4)
C54 C50 S2 123.5(4)
C51 C50 S2 127.9(3)
C54 C50 Fe 70.7(3)
C51 C50 Fe 70.2(2)
S2 C50 Fe 118.3(2)
C52 C51 C50 107.3(4)
C52 C51 Fe 70.9(3)
C50 C51 Fe 68.1(3)
C52 C51 H51 126.3
C50 C51 H51 126.3
Fe C51 H51 126.3
C53 C52 C51 108.4(4)
C53 C52 Fe 70.3(3)
C51 C52 Fe 68.4(3)
C53 C52 H52 125.8
C51 C52 H52 125.8
Fe C52 H52 125.8
C52 C53 C54 108.7(4)
C52 C53 Fe 69.8(3)
C54 C53 Fe 68.6(3)
C52 C53 H53 125.6
C54 C53 H53 125.6
Fe C53 H53 125.6
C53 C54 C50 107.5(4)
C53 C54 Fe 70.8(3)
C50 C54 Fe 68.0(3)
C53 C54 H54 126.2
C50 C54 H54 126.2
Fe C54 H54 126.2

loop_
_geom_bond_atom_site_label_1
_geom_bond_atom_site_label_2
_geom_bond_distance
Y O3 2.059(3)
Y O1 2.072(3)
Y O2 2.079(3)
Y S2 2.8733(14)
Y S1 2.9605(14)
Fe C50 1.994(4)
Fe C45 2.010(4)
Fe C51 2.022(4)
Fe C54 2.030(5)
Fe C46 2.031(5)
Fe C49 2.036(4)
Fe C52 2.055(4)
Fe C48 2.060(5)
Fe C47 2.061(5)
Fe C53 2.061(4)
S1 C45 1.753(4)
S1 C21 1.842(4)
S2 C50 1.764(4)
S2 C36 1.828(5)
O1 C15 1.342(5)
O2 C30 1.347(5)
O3 C1 1.343(5)
C1 C6 1.415(6)
C1 C2 1.418(6)
C2 C3 1.386(6)
C2 C7 1.537(6)
C3 C4 1.380(6)
C3 H3 0.9500
C4 C5 1.374(6)
C4 H4 0.9500
C5 C6 1.389(6)
C5 H5 0.9500
C6 C11 1.533(6)
C7 C9 1.527(6)
C7 C8 1.534(6)
C7 C10 1.536(6)
C8 H8A 0.9800
C8 H8B 0.9800
C8 H8C 0.9800
C9 H9A 0.9800
C9 H9B 0.9800
C9 H9C 0.9800
C10 H10A 0.9800
C10 H10B 0.9800
C10 H10C 0.9800
C11 C14 1.539(6)
C11 C12 1.541(6)
C11 C13 1.542(6)
C12 H12A 0.9800
C12 H12B 0.9800
C12 H12C 0.9800
C13 H13A 0.9800
C13 H13B 0.9800
C13 H13C 0.9800
C14 H14A 0.9800
C14 H14B 0.9800
C14 H14C 0.9800
C15 C20 1.402(6)
C15 C16 1.406(6)
C16 C17 1.389(6)
C16 C22 1.539(6)
C17 C18 1.391(6)
C17 H17 0.9500
C18 C19 1.386(6)
C18 C26 1.525(6)
C19 C20 1.383(6)
C19 H19 0.9500
C20 C21 1.501(6)
C21 H21A 0.9900
C21 H21B 0.9900
C22 C24 1.529(6)
C22 C23 1.536(6)
C22 C25 1.538(6)
C23 H23A 0.9800
C23 H23B 0.9800
C23 H23C 0.9800
C24 H24A 0.9800
C24 H24B 0.9800
C24 H24C 0.9800
C25 H25A 0.9800
C25 H25B 0.9800
C25 H25C 0.9800
C26 C29 1.523(7)
C26 C27 1.531(7)
C26 C28 1.534(6)
C27 H27A 0.9800
C27 H27B 0.9800
C27 H27C 0.9800
C28 H28A 0.9800
C28 H28B 0.9800
C28 H28C 0.9800
C29 H29A 0.9800
C29 H29B 0.9800
C29 H29C 0.9800
C30 C31 1.403(6)
C30 C35 1.408(6)
C31 C32 1.396(6)
C31 C37 1.535(6)
C32 C33 1.391(6)
C32 H32 0.9500
C33 C34 1.378(7)
C33 C41 1.537(7)
C34 C35 1.380(7)
C34 H34 0.9500
C35 C36 1.510(6)
C36 H36A 0.9900
C36 H36B 0.9900
C37 C40 1.532(6)
C37 C39 1.533(6)
C37 C38 1.540(6)
C38 H38A 0.9800
C38 H38B 0.9800
C38 H38C 0.9800
C39 H39A 0.9800
C39 H39B 0.9800
C39 H39C 0.9800
C40 H40A 0.9800
C40 H40B 0.9800
C40 H40C 0.9800
C41 C43 1.488(9)
C41 C44 1.511(10)
C41 C42 1.535(10)
C42 H42A 0.9800
C42 H42B 0.9800
C42 H42C 0.9800
C43 H43A 0.9800
C43 H43B 0.9800
C43 H43C 0.9800
C44 H44A 0.9800
C44 H44B 0.9800
C44 H44C 0.9800
C45 C49 1.412(6)
C45 C46 1.431(6)
C46 C47 1.415(7)
C46 H46 1.0000
C47 C48 1.405(8)
C47 H47 1.0000
C48 C49 1.425(7)
C48 H48 1.0000
C49 H49 1.0000
C50 C54 1.419(7)
C50 C51 1.432(7)
C51 C52 1.419(6)
C51 H51 1.0000
C52 C53 1.404(7)
C52 H52 1.0000
C53 C54 1.419(7)
C53 H53 1.0000
C54 H54 1.0000

loop_
_platon_squeeze_void_nr
_platon_squeeze_void_average_x
_platon_squeeze_void_average_y
_platon_squeeze_void_average_z
_platon_squeeze_void_volume
_platon_squeeze_void_count_electrons
_platon_squeeze_void_content
1 0.506 0.168 0.342 220 20 ' '
2 0.505 0.332 0.842 219 20 ' '
3 0.494 0.668 0.158 220 20 ' '
4 0.494 0.832 0.658 220 20 ' '
